data_2238722
loop_
_publ_author_name
'Yennawar, Hemant P.'
'Silverberg, Lee J.'
'Minehan, Michael J.'
'Tierney, John'

_publ_section_title
;
 2-(3-Nitrophenyl)-3-phenyl-2,3-dihydro-4<i>H</i>-1,3-benzothiazin-4-one
;
_journal_coeditor_code FY2105
_journal_issue 11
_journal_name_full 'Acta Crystallographica Section E'
_journal_page_first o1679
_journal_paper_doi 10.1107/S1600536813028389
_journal_volume 69
_journal_year 2013
_chemical_formula_moiety 'C20 H14 N2 O3 S'
_chemical_formula_sum 'C20 H14 N2 O3 S'
_chemical_formula_weight 362.39
_chemical_melting_point 436
_chemical_name_systematic
;
2-(3-Nitrophenyl)-3-phenyl-2,3-dihydro-4<i>H</i>-1,3-benzothiazin-4-one
;
_space_group_IT_number 14
_symmetry_cell_setting monoclinic
_symmetry_space_group_name_Hall '-P 2yn'
_symmetry_space_group_name_H-M 'P 1 21/n 1'
_atom_sites_solution_hydrogens geom
_atom_sites_solution_primary direct
_atom_sites_solution_secondary difmap
_audit_creation_method SHELXL-97
_cell_angle_alpha 90.00
_cell_angle_beta 100.878(4)
_cell_angle_gamma 90.00
_cell_formula_units_Z 4
_cell_length_a 9.8741(13)
_cell_length_b 13.0544(18)
_cell_length_c 13.365(2)
_cell_measurement_reflns_used 3778
_cell_measurement_temperature 298(2)
_cell_measurement_theta_max 28.217
_cell_measurement_theta_min 2.19
_cell_volume 1691.8(4)
_computing_cell_refinement 'SAINT (Bruker, 2001)'
_computing_data_collection 'SMART (Bruker, 2001)'
_computing_data_reduction 'SAINT (Bruker, 2001)'
_computing_molecular_graphics 'XSHELL (Bruker, 2001)'
_computing_publication_material 'ORTEP-3 for Windows (Farrugia, 2012)'
_computing_structure_refinement 'SHELXL97 (Sheldrick, 1997)'
_computing_structure_solution 'SHELXS97 (Sheldrick, 1990)'
_diffrn_ambient_temperature 298(2)
_diffrn_detector_area_resol_mean 8.34
_diffrn_measured_fraction_theta_full 0.974
_diffrn_measured_fraction_theta_max 0.974
_diffrn_measurement_device_type 'Bruker SMART-APEX CCD'
_diffrn_measurement_method '\f and \w scans'
_diffrn_radiation_monochromator graphite
_diffrn_radiation_source 'fine-focus sealed tube'
_diffrn_radiation_type MoK\a
_diffrn_radiation_wavelength 0.71073
_diffrn_reflns_av_R_equivalents 0.0225
_diffrn_reflns_av_sigmaI/netI 0.0226
_diffrn_reflns_limit_h_max 10
_diffrn_reflns_limit_h_min -11
_diffrn_reflns_limit_k_max 15
_diffrn_reflns_limit_k_min -14
_diffrn_reflns_limit_l_max 15
_diffrn_reflns_limit_l_min -15
_diffrn_reflns_number 9929
_diffrn_reflns_theta_full 25.00
_diffrn_reflns_theta_max 25.00
_diffrn_reflns_theta_min 2.20
_exptl_absorpt_coefficient_mu 0.215
_exptl_absorpt_correction_T_max 0.9503
_exptl_absorpt_correction_T_min 0.9443
_exptl_absorpt_correction_type multi-scan
_exptl_absorpt_process_details
;
(SADABS; Bruker, 2001)
;
_exptl_crystal_colour colorless
_exptl_crystal_density_diffrn 1.423
_exptl_crystal_density_method 'not measured'
_exptl_crystal_description block
_exptl_crystal_F_000 752
_exptl_crystal_size_max 0.27
_exptl_crystal_size_mid 0.25
_exptl_crystal_size_min 0.24
_refine_diff_density_max 0.160
_refine_diff_density_min -0.215
_refine_ls_extinction_method none
_refine_ls_goodness_of_fit_ref 1.041
_refine_ls_hydrogen_treatment noref
_refine_ls_matrix_type full
_refine_ls_number_parameters 235
_refine_ls_number_reflns 2904
_refine_ls_number_restraints 0
_refine_ls_restrained_S_all 1.041
_refine_ls_R_factor_all 0.0379
_refine_ls_R_factor_gt 0.0335
_refine_ls_shift/su_max 0.000
_refine_ls_shift/su_mean 0.000
_refine_ls_structure_factor_coef Fsqd
_refine_ls_weighting_details 'calc w=1/[\s^2^(Fo^2^)+(0.0455P)^2^+0.3773P] where P=(Fo^2^+2Fc^2^)/3'
_refine_ls_weighting_scheme calc
_refine_ls_wR_factor_gt 0.0848
_refine_ls_wR_factor_ref 0.0882
_reflns_number_gt 2572
_reflns_number_total 2904
_reflns_threshold_expression >2sigma(I)
_cod_data_source_file fy2105.cif
_cod_data_source_block I
_cod_original_cell_volume 1691.7(4)
_cod_original_sg_symbol_H-M P2(1)/n
_cod_database_code 2238722

loop_
_symmetry_equiv_pos_as_xyz
'x, y, z'
'-x+1/2, y+1/2, -z+1/2'
'-x, -y, -z'
'x-1/2, -y-1/2, z-1/2'

loop_
_atom_site_type_symbol
_atom_site_label
_atom_site_fract_x
_atom_site_fract_y
_atom_site_fract_z
_atom_site_U_iso_or_equiv
_atom_site_adp_type
_atom_site_calc_flag
_atom_site_refinement_flags
_atom_site_occupancy
_atom_site_symmetry_multiplicity
C C1 0.14364(16) 0.21740(11) 0.36136(10) 0.0386(3) Uani d . 1 1
C C2 0.22760(15) 0.17463(11) 0.30037(10) 0.0360(3) Uani d . 1 1
H H2 0.3208 0.1912 0.3105 0.043 Uiso calc R 1 1
C C3 0.17090(14) 0.10692(11) 0.22415(10) 0.0342(3) Uani d . 1 1
C C4 0.03139(16) 0.08233(13) 0.21336(12) 0.0457(4) Uani d . 1 1
H H4 -0.0081 0.0371 0.1624 0.055 Uiso calc R 1 1
C C5 -0.04918(17) 0.12405(15) 0.27706(14) 0.0538(4) Uani d . 1 1
H H5 -0.1415 0.1054 0.2696 0.065 Uiso calc R 1 1
C C6 0.00665(17) 0.19323(13) 0.35175(12) 0.0477(4) Uani d . 1 1
H H6 -0.0471 0.2225 0.3943 0.057 Uiso calc R 1 1
C C7 0.25569(14) 0.05832(12) 0.15304(10) 0.0362(3) Uani d . 1 1
H H7 0.2442 -0.0160 0.1579 0.043 Uiso calc R 1 1
C C8 0.49204(14) -0.00021(11) 0.23007(10) 0.0346(3) Uani d . 1 1
C C9 0.45797(17) -0.05383(13) 0.31141(12) 0.0436(4) Uani d . 1 1
H H9 0.3771 -0.0386 0.3344 0.052 Uiso calc R 1 1
C C10 0.54491(18) -0.13033(13) 0.35838(12) 0.0504(4) Uani d . 1 1
H H10 0.5214 -0.1671 0.4122 0.060 Uiso calc R 1 1
C C11 0.66539(18) -0.15198(13) 0.32568(12) 0.0493(4) Uani d . 1 1
H H11 0.7248 -0.2019 0.3585 0.059 Uiso calc R 1 1
C C12 0.69799(16) -0.09922(13) 0.24379(12) 0.0464(4) Uani d . 1 1
H H12 0.7790 -0.1147 0.2211 0.056 Uiso calc R 1 1
C C13 0.61167(16) -0.02387(12) 0.19526(11) 0.0402(3) Uani d . 1 1
H H13 0.6338 0.0107 0.1396 0.048 Uiso calc R 1 1
C C14 0.45482(14) 0.17527(11) 0.16948(10) 0.0345(3) Uani d . 1 1
C C15 0.36533(15) 0.24938(11) 0.10216(10) 0.0357(3) Uani d . 1 1
C C16 0.40628(17) 0.35182(12) 0.10646(12) 0.0445(4) Uani d . 1 1
H H16 0.4810 0.3725 0.1556 0.053 Uiso calc R 1 1
C C17 0.3380(2) 0.42271(14) 0.03930(13) 0.0535(4) Uani d . 1 1
H H17 0.3657 0.4909 0.0437 0.064 Uiso calc R 1 1
C C18 0.2281(2) 0.39235(15) -0.03486(13) 0.0560(5) Uani d . 1 1
H H18 0.1839 0.4399 -0.0818 0.067 Uiso calc R 1 1
C C19 0.18368(17) 0.29236(15) -0.03962(11) 0.0502(4) Uani d . 1 1
H H19 0.1089 0.2728 -0.0892 0.060 Uiso calc R 1 1
C C20 0.25026(15) 0.22016(12) 0.02946(10) 0.0393(4) Uani d . 1 1
N N1 0.20361(17) 0.29450(10) 0.43715(10) 0.0481(3) Uani d . 1 1
N N2 0.40305(12) 0.07868(9) 0.17982(9) 0.0355(3) Uani d . 1 1
O O1 0.12985(17) 0.33388(12) 0.48963(10) 0.0775(4) Uani d . 1 1
O O2 0.32476(15) 0.31730(11) 0.44327(11) 0.0690(4) Uani d . 1 1
O O3 0.57097(11) 0.19924(8) 0.21252(8) 0.0449(3) Uani d . 1 1
S S1 0.19079(4) 0.09311(3) 0.02046(3) 0.04701(15) Uani d . 1 1

loop_
_atom_site_aniso_label
_atom_site_aniso_U_11
_atom_site_aniso_U_22
_atom_site_aniso_U_33
_atom_site_aniso_U_12
_atom_site_aniso_U_13
_atom_site_aniso_U_23
C1 0.0458(9) 0.0348(8) 0.0366(7) 0.0022(6) 0.0111(6) 0.0069(6)
C2 0.0328(7) 0.0382(8) 0.0374(7) -0.0008(6) 0.0076(6) 0.0051(6)
C3 0.0313(7) 0.0341(8) 0.0371(7) -0.0008(6) 0.0063(6) 0.0042(6)
C4 0.0368(8) 0.0472(10) 0.0530(9) -0.0085(7) 0.0088(7) -0.0021(7)
C5 0.0349(8) 0.0632(11) 0.0672(11) -0.0059(8) 0.0193(8) 0.0036(9)
C6 0.0474(9) 0.0488(10) 0.0524(9) 0.0053(8) 0.0236(7) 0.0068(7)
C7 0.0315(8) 0.0348(8) 0.0413(7) -0.0033(6) 0.0041(6) -0.0027(6)
C8 0.0318(7) 0.0348(8) 0.0365(7) 0.0003(6) 0.0050(6) -0.0026(6)
C9 0.0398(8) 0.0447(9) 0.0491(8) 0.0002(7) 0.0158(7) 0.0032(7)
C10 0.0570(10) 0.0462(10) 0.0491(9) -0.0009(8) 0.0130(8) 0.0109(7)
C11 0.0498(10) 0.0430(10) 0.0522(9) 0.0100(8) 0.0020(7) 0.0033(7)
C12 0.0369(8) 0.0503(10) 0.0525(9) 0.0082(7) 0.0102(7) -0.0031(7)
C13 0.0384(8) 0.0446(9) 0.0387(7) 0.0032(7) 0.0101(6) 0.0016(6)
C14 0.0341(8) 0.0385(8) 0.0316(7) -0.0021(6) 0.0082(6) -0.0016(6)
C15 0.0362(8) 0.0400(9) 0.0323(7) 0.0016(6) 0.0103(6) -0.0007(6)
C16 0.0483(9) 0.0422(9) 0.0445(8) 0.0014(7) 0.0126(7) -0.0003(7)
C17 0.0640(11) 0.0416(10) 0.0594(10) 0.0098(8) 0.0227(9) 0.0079(7)
C18 0.0591(11) 0.0615(12) 0.0504(9) 0.0228(9) 0.0185(8) 0.0185(8)
C19 0.0417(9) 0.0724(13) 0.0366(8) 0.0123(8) 0.0071(7) 0.0065(7)
C20 0.0358(8) 0.0519(10) 0.0315(7) 0.0048(7) 0.0101(6) -0.0012(6)
N1 0.0650(10) 0.0413(8) 0.0393(7) 0.0036(7) 0.0134(7) 0.0025(6)
N2 0.0288(6) 0.0365(7) 0.0411(6) 0.0009(5) 0.0064(5) 0.0003(5)
O1 0.0956(11) 0.0797(10) 0.0658(8) 0.0015(8) 0.0373(8) -0.0239(7)
O2 0.0631(9) 0.0687(9) 0.0741(9) -0.0121(7) 0.0103(7) -0.0241(7)
O3 0.0368(6) 0.0479(7) 0.0465(6) -0.0081(5) -0.0013(5) 0.0042(5)
S1 0.0444(2) 0.0576(3) 0.0362(2) -0.00628(18) 0.00036(17) -0.00963(16)

loop_
_atom_type_symbol
_atom_type_description
_atom_type_scat_dispersion_real
_atom_type_scat_dispersion_imag
_atom_type_scat_source
C C 0.0033 0.0016 'International Tables Vol C Tables 4.2.6.8 and 6.1.1.4'
H H 0.0000 0.0000 'International Tables Vol C Tables 4.2.6.8 and 6.1.1.4'
N N 0.0061 0.0033 'International Tables Vol C Tables 4.2.6.8 and 6.1.1.4'
O O 0.0106 0.0060 'International Tables Vol C Tables 4.2.6.8 and 6.1.1.4'
S S 0.1246 0.1234 'International Tables Vol C Tables 4.2.6.8 and 6.1.1.4'

loop_
_geom_angle_atom_site_label_1
_geom_angle_atom_site_label_2
_geom_angle_atom_site_label_3
_geom_angle
C6 C1 C2 122.79(15)
C6 C1 N1 118.93(14)
C2 C1 N1 118.24(14)
C3 C2 C1 119.11(14)
C3 C2 H2 120.4
C1 C2 H2 120.4
C2 C3 C4 118.50(14)
C2 C3 C7 122.20(13)
C4 C3 C7 119.29(13)
C5 C4 C3 121.17(15)
C5 C4 H4 119.4
C3 C4 H4 119.4
C6 C5 C4 120.34(15)
C6 C5 H5 119.8
C4 C5 H5 119.8
C1 C6 C5 118.05(15)
C1 C6 H6 121.0
C5 C6 H6 121.0
N2 C7 C3 114.41(11)
N2 C7 S1 110.18(10)
C3 C7 S1 111.69(10)
N2 C7 H7 106.7
C3 C7 H7 106.7
S1 C7 H7 106.7
C13 C8 C9 119.98(14)
C13 C8 N2 119.27(13)
C9 C8 N2 120.74(13)
C8 C9 C10 119.81(15)
C8 C9 H9 120.1
C10 C9 H9 120.1
C11 C10 C9 120.25(15)
C11 C10 H10 119.9
C9 C10 H10 119.9
C10 C11 C12 119.69(15)
C10 C11 H11 120.2
C12 C11 H11 120.2
C13 C12 C11 120.79(15)
C13 C12 H12 119.6
C11 C12 H12 119.6
C12 C13 C8 119.45(14)
C12 C13 H13 120.3
C8 C13 H13 120.3
O3 C14 N2 121.34(13)
O3 C14 C15 120.92(13)
N2 C14 C15 117.73(12)
C16 C15 C20 118.70(14)
C16 C15 C14 117.55(13)
C20 C15 C14 123.51(14)
C17 C16 C15 121.06(16)
C17 C16 H16 119.5
C15 C16 H16 119.5
C16 C17 C18 119.82(17)
C16 C17 H17 120.1
C18 C17 H17 120.1
C19 C18 C17 120.38(16)
C19 C18 H18 119.8
C17 C18 H18 119.8
C18 C19 C20 120.32(16)
C18 C19 H19 119.8
C20 C19 H19 119.8
C19 C20 C15 119.63(15)
C19 C20 S1 118.90(12)
C15 C20 S1 121.43(11)
O1 N1 O2 122.98(15)
O1 N1 C1 118.64(16)
O2 N1 C1 118.37(14)
C14 N2 C8 119.85(11)
C14 N2 C7 121.01(12)
C8 N2 C7 118.63(12)
C20 S1 C7 96.72(7)

loop_
_geom_bond_atom_site_label_1
_geom_bond_atom_site_label_2
_geom_bond_distance
C1 C6 1.371(2)
C1 C2 1.385(2)
C1 N1 1.471(2)
C2 C3 1.385(2)
C2 H2 0.9300
C3 C4 1.395(2)
C3 C7 1.519(2)
C4 C5 1.382(2)
C4 H4 0.9300
C5 C6 1.381(3)
C5 H5 0.9300
C6 H6 0.9300
C7 N2 1.4558(18)
C7 S1 1.8242(14)
C7 H7 0.9800
C8 C13 1.384(2)
C8 C9 1.387(2)
C8 N2 1.4356(18)
C9 C10 1.387(2)
C9 H9 0.9300
C10 C11 1.372(2)
C10 H10 0.9300
C11 C12 1.382(2)
C11 H11 0.9300
C12 C13 1.381(2)
C12 H12 0.9300
C13 H13 0.9300
C14 O3 1.2227(17)
C14 N2 1.3773(19)
C14 C15 1.492(2)
C15 C16 1.395(2)
C15 C20 1.401(2)
C16 C17 1.374(2)
C16 H16 0.9300
C17 C18 1.383(3)
C17 H17 0.9300
C18 C19 1.375(3)
C18 H18 0.9300
C19 C20 1.394(2)
C19 H19 0.9300
C20 S1 1.7560(17)
N1 O1 1.2163(19)
N1 O2 1.2203(19)

loop_
_geom_hbond_atom_site_label_D
_geom_hbond_atom_site_label_H
_geom_hbond_atom_site_label_A
_geom_hbond_site_symmetry_A
_geom_hbond_distance_DH
_geom_hbond_distance_HA
_geom_hbond_distance_DA
_geom_hbond_angle_DHA
C19 H19 O3 4_565 0.93 2.63 3.2912(19) 128.5
C7 H7 O2 2_545 0.98 2.59 3.435(2) 145.2
C11 H11 O3 2_645 0.93 2.71 3.363(2) 127.8

loop_
_geom_torsion_atom_site_label_1
_geom_torsion_atom_site_label_2
_geom_torsion_atom_site_label_3
_geom_torsion_atom_site_label_4
_geom_torsion
C6 C1 C2 C3 2.1(2)
N1 C1 C2 C3 -175.83(12)
C1 C2 C3 C4 -1.6(2)
C1 C2 C3 C7 178.93(13)
C2 C3 C4 C5 -0.1(2)
C7 C3 C4 C5 179.38(15)
C3 C4 C5 C6 1.5(3)
C2 C1 C6 C5 -0.7(2)
N1 C1 C6 C5 177.16(14)
C4 C5 C6 C1 -1.0(3)
C2 C3 C7 N2 7.31(19)
C4 C3 C7 N2 -172.17(13)
C2 C3 C7 S1 -118.72(13)
C4 C3 C7 S1 61.80(16)
C13 C8 C9 C10 0.7(2)
N2 C8 C9 C10 179.50(14)
C8 C9 C10 C11 1.0(2)
C9 C10 C11 C12 -1.8(3)
C10 C11 C12 C13 0.9(3)
C11 C12 C13 C8 0.8(2)
C9 C8 C13 C12 -1.6(2)
N2 C8 C13 C12 179.58(13)
O3 C14 C15 C16 -12.9(2)
N2 C14 C15 C16 168.26(13)
O3 C14 C15 C20 161.39(14)
N2 C14 C15 C20 -17.4(2)
C20 C15 C16 C17 -1.7(2)
C14 C15 C16 C17 172.90(14)
C15 C16 C17 C18 -0.9(2)
C16 C17 C18 C19 2.2(3)
C17 C18 C19 C20 -0.9(3)
C18 C19 C20 C15 -1.8(2)
C18 C19 C20 S1 -179.74(12)
C16 C15 C20 C19 3.0(2)
C14 C15 C20 C19 -171.23(13)
C16 C15 C20 S1 -179.07(11)
C14 C15 C20 S1 6.68(19)
C6 C1 N1 O1 0.6(2)
C2 C1 N1 O1 178.58(14)
C6 C1 N1 O2 -178.18(14)
C2 C1 N1 O2 -0.2(2)
O3 C14 N2 C8 -8.7(2)
C15 C14 N2 C8 170.05(12)
O3 C14 N2 C7 162.90(13)
C15 C14 N2 C7 -18.30(18)
C13 C8 N2 C14 -55.44(18)
C9 C8 N2 C14 125.78(15)
C13 C8 N2 C7 132.72(14)
C9 C8 N2 C7 -46.06(18)
C3 C7 N2 C14 -69.47(16)
S1 C7 N2 C14 57.35(15)
C3 C7 N2 C8 102.28(14)
S1 C7 N2 C8 -130.90(11)
C19 C20 S1 C7 -155.36(12)
C15 C20 S1 C7 26.72(13)
N2 C7 S1 C20 -54.94(11)
C3 C7 S1 C20 73.38(11)
